data_4086803
loop_
_publ_author_name
'Fischer, Reinald'
'G\"orls, Helmar'
'Westerhausen, Matthias'

_publ_section_title
;
 Reactivity Studies of [(thf)2Mg{\m-C(CH3)2C2H4C(CH3)2}]2: Scrambling
 Reactions and Diverse Reactions with Dichlorophenylphosphane
;
_journal_issue 22
_journal_name_full Organometallics
_journal_page_first 3861
_journal_paper_doi 10.1021/acs.organomet.6b00743
_journal_volume 35
_journal_year 2016
_chemical_formula_moiety 'C28 H42 P2 S2'
_chemical_formula_sum 'C28 H42 P2 S2'
_chemical_formula_weight 504.68
_chemical_name_systematic
; 
 ? 
;
_space_group_IT_number 2
_symmetry_cell_setting triclinic
_symmetry_space_group_name_Hall '-P 1'
_symmetry_space_group_name_H-M 'P -1'
_atom_sites_solution_hydrogens mixed
_atom_sites_solution_primary direct
_atom_sites_solution_secondary difmap
_audit_creation_method SHELXL-97
_cell_angle_alpha 111.061(5)
_cell_angle_beta 93.960(5)
_cell_angle_gamma 112.432(5)
_cell_formula_units_Z 1
_cell_length_a 8.0198(7)
_cell_length_b 9.2558(8)
_cell_length_c 11.4204(9)
_cell_measurement_reflns_used 7212
_cell_measurement_temperature 133(2)
_cell_measurement_theta_max 27.83
_cell_measurement_theta_min 2.62
_cell_volume 710.04(11)
_computing_cell_refinement DENZO
_computing_data_collection COLLECT
_computing_data_reduction DENZO
_computing_molecular_graphics SHELXTL/PC
_computing_publication_material SHELXL-97
_computing_structure_refinement 'SHELXL-97 (Sheldrick, 2008)'
_computing_structure_solution 'SHELXS-97 (Sheldrick, 2008)'
_diffrn_ambient_temperature 133(2)
_diffrn_measured_fraction_theta_full 0.959
_diffrn_measured_fraction_theta_max 0.959
_diffrn_measurement_device_type KappaCCD
_diffrn_measurement_method 'phi- + omega-scan'
_diffrn_radiation_monochromator graphite
_diffrn_radiation_source 'fine-focus sealed tube'
_diffrn_radiation_type MoK\a
_diffrn_radiation_wavelength 0.71073
_diffrn_reflns_av_R_equivalents 0.0503
_diffrn_reflns_av_sigmaI/netI 0.0647
_diffrn_reflns_limit_h_max 10
_diffrn_reflns_limit_h_min -10
_diffrn_reflns_limit_k_max 12
_diffrn_reflns_limit_k_min -10
_diffrn_reflns_limit_l_max 13
_diffrn_reflns_limit_l_min -14
_diffrn_reflns_number 7212
_diffrn_reflns_theta_full 27.83
_diffrn_reflns_theta_max 27.83
_diffrn_reflns_theta_min 2.62
_exptl_absorpt_coefficient_mu 0.314
_exptl_absorpt_correction_T_max 0.7456
_exptl_absorpt_correction_T_min 0.5684
_exptl_absorpt_correction_type multi-scan
_exptl_absorpt_process_details 'SADABS, Bruker-AXS, 2002'
_exptl_crystal_colour colourless
_exptl_crystal_density_diffrn 1.180
_exptl_crystal_density_method 'not measured'
_exptl_crystal_description prism
_exptl_crystal_F_000 272
_exptl_crystal_size_max 0.042
_exptl_crystal_size_mid 0.040
_exptl_crystal_size_min 0.020
_refine_diff_density_max 0.582
_refine_diff_density_min -0.448
_refine_diff_density_rms 0.088
_refine_ls_extinction_method none
_refine_ls_goodness_of_fit_ref 1.072
_refine_ls_hydrogen_treatment mixed
_refine_ls_matrix_type full
_refine_ls_number_parameters 218
_refine_ls_number_reflns 3231
_refine_ls_number_restraints 0
_refine_ls_restrained_S_all 1.072
_refine_ls_R_factor_all 0.0946
_refine_ls_R_factor_gt 0.0698
_refine_ls_shift/su_max 0.000
_refine_ls_shift/su_mean 0.000
_refine_ls_structure_factor_coef Fsqd
_refine_ls_weighting_details 'calc w=1/[\s^2^(Fo^2^)+(0.0858P)^2^+0.9989P] where P=(Fo^2^+2Fc^2^)/3'
_refine_ls_weighting_scheme calc
_refine_ls_wR_factor_gt 0.1736
_refine_ls_wR_factor_ref 0.1920
_reflns_number_gt 2520
_reflns_number_total 3231
_reflns_threshold_expression >2sigma(I)
_cod_data_source_file om6b00743_si_001.cif
_cod_data_source_block FO5588
_cod_original_cell_volume 710.04(10)
_cod_database_code 4086803

loop_
_symmetry_equiv_pos_as_xyz
'x, y, z'
'-x, -y, -z'

loop_
_atom_site_label
_atom_site_type_symbol
_atom_site_fract_x
_atom_site_fract_y
_atom_site_fract_z
_atom_site_U_iso_or_equiv
_atom_site_adp_type
_atom_site_occupancy
_atom_site_symmetry_multiplicity
_atom_site_calc_flag
_atom_site_refinement_flags
P1 P 0.42454(11) 0.85595(10) 0.46971(8) 0.0289(2) Uani 1 1 d .
S1 S 0.18729(11) 0.75802(11) 0.34594(9) 0.0381(3) Uani 1 1 d .
C1 C 0.5765(5) 0.7501(4) 0.4010(3) 0.0312(7) Uani 1 1 d .
C2 C 0.6266(5) 0.7938(5) 0.2866(4) 0.0355(8) Uani 1 1 d .
H2B H 0.520(5) 0.780(4) 0.232(3) 0.024(8) Uiso 1 1 d .
H2A H 0.712(5) 0.912(5) 0.325(4) 0.032(9) Uiso 1 1 d .
C3 C 0.7067(6) 0.6830(5) 0.1986(4) 0.0390(8) Uani 1 1 d .
H3B H 0.620(6) 0.573(6) 0.157(4) 0.042(11) Uiso 1 1 d .
H3A H 0.811(6) 0.689(6) 0.257(4) 0.056(13) Uiso 1 1 d .
C4 C 0.7715(6) 0.7356(6) 0.0927(4) 0.0500(10) Uani 1 1 d .
H4A H 0.6582 0.7180 0.0362 0.060 Uiso 1 1 calc R
C5 C 0.9014(9) 0.9167(8) 0.1373(6) 0.0812(18) Uani 1 1 d .
H5A H 0.8407 0.9890 0.1785 0.122 Uiso 1 1 calc R
H5B H 0.9398 0.9389 0.0634 0.122 Uiso 1 1 calc R
H5C H 1.0108 0.9436 0.1998 0.122 Uiso 1 1 calc R
C6 C 0.8438(9) 0.6149(9) 0.0079(5) 0.0640(14) Uani 1 1 d .
H6C H 0.949(7) 0.640(6) 0.056(4) 0.052(13) Uiso 1 1 d .
H6B H 0.887(8) 0.654(7) -0.060(6) 0.081(17) Uiso 1 1 d .
H6A H 0.747(8) 0.492(8) -0.025(5) 0.076(17) Uiso 1 1 d .
C7 C 0.4508(6) 0.5573(5) 0.3568(4) 0.0384(8) Uani 1 1 d .
H7C H 0.390(6) 0.528(5) 0.430(4) 0.048(11) Uiso 1 1 d .
H7B H 0.530(7) 0.501(6) 0.335(4) 0.062(13) Uiso 1 1 d .
H7A H 0.350(6) 0.515(6) 0.286(4) 0.048(12) Uiso 1 1 d .
C8 C 0.7492(5) 0.8016(5) 0.5008(4) 0.0376(8) Uani 1 1 d .
H8C H 0.829(5) 0.920(5) 0.532(3) 0.027(9) Uiso 1 1 d .
H8B H 0.811(6) 0.743(6) 0.456(4) 0.054(12) Uiso 1 1 d .
H8A H 0.722(5) 0.775(5) 0.573(4) 0.041(10) Uiso 1 1 d .
C9 C 0.3944(5) 0.8256(4) 0.6184(3) 0.0337(7) Uani 1 1 d .
C10 C 0.2182(5) 0.7136(5) 0.6178(4) 0.0407(9) Uani 1 1 d .
H10 H 0.124(6) 0.663(5) 0.548(4) 0.042(11) Uiso 1 1 d .
C11 C 0.1895(7) 0.6799(5) 0.7255(5) 0.0506(11) Uani 1 1 d .
H11 H 0.078(6) 0.605(6) 0.721(4) 0.049(12) Uiso 1 1 d .
C12 C 0.3311(7) 0.7564(5) 0.8338(4) 0.0509(11) Uani 1 1 d .
H12 H 0.305(7) 0.738(7) 0.904(5) 0.069(15) Uiso 1 1 d .
C13 C 0.5044(7) 0.8688(5) 0.8359(4) 0.0466(10) Uani 1 1 d .
H13 H 0.600(6) 0.931(6) 0.910(4) 0.048(12) Uiso 1 1 d .
C14 C 0.5367(6) 0.9034(5) 0.7289(4) 0.0378(8) Uani 1 1 d .
H14 H 0.644(5) 0.968(5) 0.727(3) 0.030(9) Uiso 1 1 d .

loop_
_atom_site_aniso_label
_atom_site_aniso_U_11
_atom_site_aniso_U_22
_atom_site_aniso_U_33
_atom_site_aniso_U_23
_atom_site_aniso_U_13
_atom_site_aniso_U_12
P1 0.0255(4) 0.0236(5) 0.0393(5) 0.0126(4) 0.0131(3) 0.0119(4)
S1 0.0263(4) 0.0330(5) 0.0492(5) 0.0138(4) 0.0067(4) 0.0109(4)
C1 0.0346(17) 0.0297(18) 0.0389(17) 0.0145(15) 0.0161(14) 0.0220(15)
C2 0.0416(19) 0.036(2) 0.0396(18) 0.0175(16) 0.0182(16) 0.0248(18)
C3 0.045(2) 0.041(2) 0.0412(19) 0.0162(17) 0.0184(17) 0.0279(19)
C4 0.059(2) 0.059(3) 0.044(2) 0.022(2) 0.0263(19) 0.035(2)
C5 0.109(5) 0.084(4) 0.085(4) 0.053(3) 0.066(4) 0.053(4)
C6 0.081(4) 0.087(4) 0.048(3) 0.027(3) 0.037(3) 0.058(4)
C7 0.043(2) 0.0305(19) 0.047(2) 0.0162(17) 0.0146(18) 0.0212(17)
C8 0.0395(19) 0.035(2) 0.044(2) 0.0142(17) 0.0163(17) 0.0232(18)
C9 0.0411(18) 0.0252(17) 0.0436(19) 0.0166(15) 0.0225(16) 0.0190(15)
C10 0.042(2) 0.028(2) 0.051(2) 0.0139(18) 0.0224(19) 0.0145(17)
C11 0.063(3) 0.030(2) 0.063(3) 0.021(2) 0.039(2) 0.019(2)
C12 0.082(3) 0.034(2) 0.050(2) 0.0223(19) 0.038(2) 0.031(2)
C13 0.067(3) 0.035(2) 0.042(2) 0.0147(18) 0.021(2) 0.027(2)
C14 0.043(2) 0.0306(19) 0.045(2) 0.0170(16) 0.0204(17) 0.0186(17)

loop_
_atom_type_symbol
_atom_type_description
_atom_type_scat_dispersion_real
_atom_type_scat_dispersion_imag
_atom_type_scat_source
C C 0.0033 0.0016 'International Tables Vol C Tables 4.2.6.8 and 6.1.1.4'
H H 0.0000 0.0000 'International Tables Vol C Tables 4.2.6.8 and 6.1.1.4'
P P 0.1023 0.0942 'International Tables Vol C Tables 4.2.6.8 and 6.1.1.4'
S S 0.1246 0.1234 'International Tables Vol C Tables 4.2.6.8 and 6.1.1.4'

loop_
_geom_angle_atom_site_label_1
_geom_angle_atom_site_label_2
_geom_angle_atom_site_label_3
_geom_angle
_geom_angle_site_symmetry_3
C9 P1 C1 105.93(15) .
C9 P1 S1 112.30(12) .
C1 P1 S1 111.44(12) .
C9 P1 P1 106.43(12) 2_676
C1 P1 P1 110.04(11) 2_676
S1 P1 P1 110.48(6) 2_676
C8 C1 C2 111.8(3) .
C8 C1 C7 108.6(3) .
C2 C1 C7 111.9(3) .
C8 C1 P1 113.3(2) .
C2 C1 P1 107.4(2) .
C7 C1 P1 103.5(2) .
C3 C2 C1 114.3(3) .
C3 C2 H2B 106(2) .
C1 C2 H2B 112(2) .
C3 C2 H2A 112(2) .
C1 C2 H2A 105(2) .
H2B C2 H2A 108(3) .
C4 C3 C2 114.5(3) .
C4 C3 H3B 105(3) .
C2 C3 H3B 110(3) .
C4 C3 H3A 112(3) .
C2 C3 H3A 106(3) .
H3B C3 H3A 110(4) .
C5 C4 C3 114.7(4) .
C5 C4 C6 112.5(4) .
C3 C4 C6 110.6(4) .
C5 C4 H4A 106.1 .
C3 C4 H4A 106.1 .
C6 C4 H4A 106.1 .
C4 C5 H5A 109.5 .
C4 C5 H5B 109.5 .
H5A C5 H5B 109.5 .
C4 C5 H5C 109.5 .
H5A C5 H5C 109.5 .
H5B C5 H5C 109.5 .
C4 C6 H6C 105(3) .
C4 C6 H6B 108(3) .
H6C C6 H6B 102(4) .
C4 C6 H6A 110(3) .
H6C C6 H6A 116(4) .
H6B C6 H6A 115(4) .
C1 C7 H7C 113(2) .
C1 C7 H7B 106(3) .
H7C C7 H7B 108(4) .
C1 C7 H7A 112(3) .
H7C C7 H7A 106(3) .
H7B C7 H7A 112(4) .
C1 C8 H8C 111(2) .
C1 C8 H8B 105(3) .
H8C C8 H8B 107(3) .
C1 C8 H8A 114(2) .
H8C C8 H8A 109(3) .
H8B C8 H8A 111(4) .
C14 C9 C10 118.7(3) .
C14 C9 P1 124.0(3) .
C10 C9 P1 117.2(3) .
C11 C10 C9 119.7(4) .
C11 C10 H10 120(3) .
C9 C10 H10 120(3) .
C12 C11 C10 121.1(4) .
C12 C11 H11 121(3) .
C10 C11 H11 118(3) .
C11 C12 C13 119.5(4) .
C11 C12 H12 118(3) .
C13 C12 H12 122(3) .
C12 C13 C14 120.3(4) .
C12 C13 H13 122(3) .
C14 C13 H13 118(3) .
C13 C14 C9 120.6(4) .
C13 C14 H14 122(3) .
C9 C14 H14 118(3) .

loop_
_geom_bond_atom_site_label_1
_geom_bond_atom_site_label_2
_geom_bond_distance
_geom_bond_site_symmetry_2
P1 C9 1.836(3) .
P1 C1 1.884(3) .
P1 S1 1.9574(12) .
P1 P1 2.2693(16) 2_676
C1 C8 1.527(5) .
C1 C2 1.536(5) .
C1 C7 1.538(5) .
C2 C3 1.525(4) .
C2 H2B 0.96(4) .
C2 H2A 0.95(4) .
C3 C4 1.513(5) .
C3 H3B 0.90(4) .
C3 H3A 1.00(5) .
C4 C5 1.461(7) .
C4 C6 1.522(6) .
C4 H4A 1.0000 .
C5 H5A 0.9800 .
C5 H5B 0.9800 .
C5 H5C 0.9800 .
C6 H6C 0.88(5) .
C6 H6B 1.00(6) .
C6 H6A 1.00(6) .
C7 H7C 1.07(4) .
C7 H7B 0.96(5) .
C7 H7A 0.95(5) .
C8 H8C 0.94(4) .
C8 H8B 0.92(5) .
C8 H8A 0.96(4) .
C9 C14 1.391(5) .
C9 C10 1.395(5) .
C10 C11 1.388(6) .
C10 H10 0.90(4) .
C11 C12 1.372(7) .
C11 H11 0.88(5) .
C12 C13 1.374(6) .
C12 H12 0.90(5) .
C13 C14 1.387(5) .
C13 H13 0.93(4) .
C14 H14 0.85(4) .
